data_4339198
loop_
_publ_author_name
'Wang, Jing'
'Sun, Zhen-Rong'
'Deng, Li'
'Wei, Zheng-Hong'
'Zhang, Wen-Hua'
'Zhang, Yong'
'Lang, Jian-Ping'

_publ_section_title
;
 Reactions of a tungsten trisulfido complex of
 hydridotris(3,5-dimethylpyrazol-1-yl)borate (Tp*) [Et(4)N][Tp*WS(3)] with
 CuX (X = Cl, NCS, or CN): isolation, structures, and third-order NLO
 properties.
;
_journal_issue 26
_journal_name_full 'Inorganic chemistry'
_journal_page_first 11381
_journal_page_last 11389
_journal_paper_doi 10.1021/ic701641h
_journal_volume 46
_journal_year 2007
_chemical_formula_moiety 'C18 H25 B Cu2 N8 S3 W'
_chemical_formula_sum 'C18 H25 B Cu2 N8 S3 W'
_chemical_formula_weight 771.42
_chemical_name_systematic
; 
 ? 
;
_space_group_IT_number 19
_symmetry_cell_setting orthorhombic
_symmetry_space_group_name_Hall 'P 2ac 2ab'
_symmetry_space_group_name_H-M 'P 21 21 21'
_atom_sites_solution_hydrogens geom
_atom_sites_solution_primary direct
_atom_sites_solution_secondary difmap
_audit_creation_method SHELXL-97
_cell_angle_alpha 90.00
_cell_angle_beta 90.00
_cell_angle_gamma 90.00
_cell_formula_units_Z 4
_cell_length_a 9.863(2)
_cell_length_b 12.442(3)
_cell_length_c 20.895(5)
_cell_measurement_reflns_used 986
_cell_measurement_temperature 293(2)
_cell_measurement_theta_max 21.468
_cell_measurement_theta_min 2.284
_cell_volume 2564.1(10)
_computing_cell_refinement 'Bruker SMART'
_computing_data_collection 'Bruker SMART'
_computing_data_reduction 'Bruker SHELXTL'
_computing_molecular_graphics 'Bruker SHELXTL'
_computing_publication_material 'Bruker SHELXTL'
_computing_structure_refinement 'SHELXL-97 (Sheldrick, 1997)'
_computing_structure_solution 'SHELXS-97 (Sheldrick, 1990)'
_diffrn_ambient_temperature 293(2)
_diffrn_measured_fraction_theta_full 0.997
_diffrn_measured_fraction_theta_max 0.997
_diffrn_measurement_device_type 'CCD area detector'
_diffrn_measurement_method 'phi and omega scans'
_diffrn_radiation_monochromator graphite
_diffrn_radiation_source 'fine-focus sealed tube'
_diffrn_radiation_type MoK\a
_diffrn_radiation_wavelength 0.71073
_diffrn_reflns_av_R_equivalents 0.0414
_diffrn_reflns_av_sigmaI/netI 0.0623
_diffrn_reflns_limit_h_max 12
_diffrn_reflns_limit_h_min -9
_diffrn_reflns_limit_k_max 15
_diffrn_reflns_limit_k_min -15
_diffrn_reflns_limit_l_max 21
_diffrn_reflns_limit_l_min -26
_diffrn_reflns_number 13090
_diffrn_reflns_theta_full 27.17
_diffrn_reflns_theta_max 27.17
_diffrn_reflns_theta_min 1.90
_diffrn_standards_decay_% 8.00
_exptl_absorpt_coefficient_mu 6.387
_exptl_absorpt_correction_T_max 0.600
_exptl_absorpt_correction_T_min 0.547
_exptl_absorpt_correction_type multi-scan
_exptl_absorpt_process_details sadabs
_exptl_crystal_colour 'dark red'
_exptl_crystal_density_diffrn 1.998
_exptl_crystal_density_method 'not measured'
_exptl_crystal_description prism
_exptl_crystal_F_000 1496
_exptl_crystal_size_max 0.10
_exptl_crystal_size_mid 0.08
_exptl_crystal_size_min 0.08
_refine_diff_density_max 1.102
_refine_diff_density_min -0.698
_refine_diff_density_rms 0.108
_refine_ls_abs_structure_details 'Flack H D (1983), Acta Cryst. A39, 876-881'
_refine_ls_abs_structure_Flack 0.058(9)
_refine_ls_extinction_method none
_refine_ls_goodness_of_fit_ref 0.918
_refine_ls_hydrogen_treatment mixed
_refine_ls_matrix_type full
_refine_ls_number_parameters 309
_refine_ls_number_reflns 5677
_refine_ls_number_restraints 0
_refine_ls_restrained_S_all 0.918
_refine_ls_R_factor_all 0.0423
_refine_ls_R_factor_gt 0.0326
_refine_ls_shift/su_max 0.002
_refine_ls_shift/su_mean 0.000
_refine_ls_structure_factor_coef Fsqd
_refine_ls_weighting_details 'calc w=1/[\s^2^(Fo^2^)+(0.0156P)^2^+0.0000P] where P=(Fo^2^+2Fc^2^)/3'
_refine_ls_weighting_scheme calc
_refine_ls_wR_factor_gt 0.0541
_refine_ls_wR_factor_ref 0.0559
_reflns_number_gt 4796
_reflns_number_total 5677
_reflns_threshold_expression >2sigma(I)
_cod_data_source_file ic701641h-file005.cif
_cod_data_source_block t
_cod_depositor_comments
;
The following automatic conversions were performed:

'_symmetry_cell_setting' value 'Orthorhombic' changed to
'orthorhombic' according to
/usr/data/users/saulius/automatic-downloads/retrospective/ACS/lib/dictionaries/cif_core.dic
dictionary named 'cif_core.dic' version 2.4.2 from 2011-04-26.

Automatic conversion script
Id: cif_fix_values 2281 2013-09-26 08:29:07Z andrius 
;
_cod_original_sg_symbol_H-M P2(1)2(1)2(1)
_cod_database_code 4339198

loop_
_symmetry_equiv_pos_as_xyz
'x, y, z'
'-x+1/2, -y, z+1/2'
'-x, y+1/2, -z+1/2'
'x+1/2, -y+1/2, -z'

loop_
_atom_site_label
_atom_site_type_symbol
_atom_site_fract_x
_atom_site_fract_y
_atom_site_fract_z
_atom_site_U_iso_or_equiv
_atom_site_adp_type
_atom_site_occupancy
_atom_site_symmetry_multiplicity
_atom_site_calc_flag
_atom_site_refinement_flags
W1 W 0.768059(19) 0.510461(17) 0.103820(9) 0.02998(6) Uani 1 1 d .
Cu1 Cu 0.61183(10) 0.40355(7) 0.18546(5) 0.0512(3) Uani 1 1 d .
Cu2 Cu 0.62866(10) 0.63356(7) 0.18518(5) 0.0517(3) Uani 1 1 d .
B1 B 1.0680(7) 0.4865(7) 0.0233(3) 0.0417(17) Uani 1 1 d .
S1 S 0.78195(14) 0.51001(14) 0.21542(6) 0.0415(3) Uani 1 1 d .
S2 S 0.61957(19) 0.38129(15) 0.08111(9) 0.0473(5) Uani 1 1 d .
S3 S 0.65609(18) 0.65998(14) 0.08147(9) 0.0432(4) Uani 1 1 d .
N1 N 0.9623(5) 0.6135(3) 0.1030(3) 0.0350(12) Uani 1 1 d .
N2 N 1.0717(5) 0.5871(4) 0.0643(3) 0.0365(14) Uani 1 1 d .
N3 N 0.8182(4) 0.5053(4) -0.00109(18) 0.0350(10) Uani 1 1 d .
N4 N 0.9494(4) 0.4957(5) -0.02329(19) 0.0386(11) Uani 1 1 d .
N5 N 0.9366(5) 0.3805(4) 0.1024(3) 0.0382(13) Uani 1 1 d .
N6 N 1.0508(6) 0.3903(4) 0.0657(3) 0.0380(14) Uani 1 1 d .
N7 N 0.4495(6) 0.2454(5) 0.2625(3) 0.0630(19) Uani 1 1 d .
N8 N 0.4109(6) 0.5433(6) 0.1873(3) 0.084(2) Uani 1 1 d .
C1 C 1.1726(7) 0.6585(5) 0.0734(4) 0.0457(18) Uani 1 1 d .
C2 C 1.1290(7) 0.7304(5) 0.1184(4) 0.0478(19) Uani 1 1 d .
H2 H 1.1784 0.7876 0.1350 0.057 Uiso 1 1 calc R
C3 C 0.9988(8) 0.7023(5) 0.1346(4) 0.049(2) Uani 1 1 d .
C4 C 1.3044(6) 0.6545(6) 0.0385(4) 0.064(2) Uani 1 1 d .
H4A H 1.3509 0.5890 0.0489 0.095 Uiso 1 1 calc R
H4B H 1.3592 0.7148 0.0508 0.095 Uiso 1 1 calc R
H4C H 1.2880 0.6571 -0.0068 0.095 Uiso 1 1 calc R
C5 C 0.9126(7) 0.7642(5) 0.1809(4) 0.055(2) Uani 1 1 d .
H5A H 0.8330 0.7901 0.1594 0.083 Uiso 1 1 calc R
H5B H 0.9633 0.8240 0.1974 0.083 Uiso 1 1 calc R
H5C H 0.8862 0.7181 0.2156 0.083 Uiso 1 1 calc R
C6 C 0.9464(6) 0.4934(6) -0.0882(2) 0.0468(15) Uani 1 1 d .
C7 C 0.8162(5) 0.5038(5) -0.1073(2) 0.0463(13) Uani 1 1 d .
H7 H 0.7859 0.5062 -0.1494 0.056 Uiso 1 1 calc R
C8 C 0.7362(5) 0.5101(5) -0.0531(2) 0.0393(12) Uani 1 1 d .
C9 C 1.0732(6) 0.4869(8) -0.1280(3) 0.080(3) Uani 1 1 d .
H9A H 1.1315 0.4319 -0.1112 0.120 Uiso 1 1 calc R
H9B H 1.1193 0.5548 -0.1269 0.120 Uiso 1 1 calc R
H9C H 1.0496 0.4697 -0.1714 0.120 Uiso 1 1 calc R
C10 C 0.5851(5) 0.5211(6) -0.0519(3) 0.0470(17) Uani 1 1 d .
H10A H 0.5461 0.4592 -0.0316 0.070 Uiso 1 1 calc R
H10B H 0.5516 0.5268 -0.0949 0.070 Uiso 1 1 calc R
H10C H 0.5608 0.5845 -0.0284 0.070 Uiso 1 1 calc R
C11 C 1.1354(7) 0.3076(5) 0.0767(4) 0.0453(18) Uani 1 1 d .
C12 C 1.0753(7) 0.2427(5) 0.1197(4) 0.052(2) Uani 1 1 d .
H12 H 1.1106 0.1787 0.1356 0.063 Uiso 1 1 calc R
C13 C 0.9537(8) 0.2870(5) 0.1361(3) 0.0426(18) Uani 1 1 d .
C14 C 1.2707(7) 0.2973(5) 0.0447(4) 0.065(2) Uani 1 1 d .
H14A H 1.2608 0.3097 -0.0004 0.097 Uiso 1 1 calc R
H14B H 1.3059 0.2263 0.0516 0.097 Uiso 1 1 calc R
H14C H 1.3321 0.3493 0.0623 0.097 Uiso 1 1 calc R
C15 C 0.8494(7) 0.2370(5) 0.1801(4) 0.063(2) Uani 1 1 d .
H15A H 0.7660 0.2268 0.1572 0.095 Uiso 1 1 calc R
H15B H 0.8340 0.2836 0.2160 0.095 Uiso 1 1 calc R
H15C H 0.8820 0.1688 0.1950 0.095 Uiso 1 1 calc R
C16 C 0.5104(7) 0.3080(5) 0.2349(3) 0.0466(18) Uani 1 1 d .
C17 C 0.1722(7) 0.4786(7) 0.2172(3) 0.072(2) Uani 1 1 d .
H17A H 0.1643 0.4038 0.2065 0.108 Uiso 1 1 calc R
H17B H 0.1042 0.5187 0.1947 0.108 Uiso 1 1 calc R
H17C H 0.1597 0.4876 0.2625 0.108 Uiso 1 1 calc R
C18 C 0.3046(7) 0.5169(6) 0.1993(3) 0.0495(17) Uani 1 1 d .
H1 H 1.154(5) 0.493(5) 0.000(2) 0.053(16) Uiso 1 1 d .

loop_
_atom_site_aniso_label
_atom_site_aniso_U_11
_atom_site_aniso_U_22
_atom_site_aniso_U_33
_atom_site_aniso_U_23
_atom_site_aniso_U_13
_atom_site_aniso_U_12
W1 0.03097(11) 0.03445(11) 0.02454(9) -0.00036(12) 0.00583(9) -0.00103(11)
Cu1 0.0555(6) 0.0549(5) 0.0433(6) 0.0082(4) 0.0141(5) -0.0128(4)
Cu2 0.0612(7) 0.0518(5) 0.0420(6) -0.0064(4) 0.0155(5) 0.0124(5)
B1 0.035(4) 0.053(5) 0.037(3) -0.010(4) 0.013(3) 0.003(4)
S1 0.0511(8) 0.0471(9) 0.0264(6) 0.0009(8) 0.0065(6) -0.0013(11)
S2 0.0481(12) 0.0516(11) 0.0424(11) -0.0016(8) 0.0042(8) -0.0121(9)
S3 0.0425(10) 0.0461(10) 0.0409(10) 0.0024(7) 0.0064(8) 0.0077(8)
N1 0.035(3) 0.034(3) 0.036(3) -0.001(3) -0.003(3) -0.003(2)
N2 0.023(3) 0.049(3) 0.038(3) 0.007(3) 0.006(2) 0.004(2)
N3 0.041(2) 0.038(3) 0.026(2) 0.001(3) 0.0031(17) 0.003(3)
N4 0.033(2) 0.049(3) 0.034(2) 0.002(3) 0.0085(18) 0.008(3)
N5 0.042(3) 0.036(3) 0.037(3) 0.001(3) 0.009(3) 0.007(2)
N6 0.037(4) 0.041(3) 0.036(4) -0.002(3) 0.005(3) 0.007(3)
N7 0.065(5) 0.070(5) 0.055(4) -0.007(4) 0.009(3) 0.006(4)
N8 0.057(4) 0.118(7) 0.077(5) 0.010(5) 0.012(4) 0.008(4)
C1 0.038(4) 0.042(4) 0.057(5) 0.010(3) 0.001(3) -0.003(3)
C2 0.041(4) 0.045(4) 0.057(5) 0.004(3) -0.002(4) -0.012(3)
C3 0.058(5) 0.034(4) 0.054(5) 0.002(3) -0.003(4) 0.001(3)
C4 0.024(4) 0.084(6) 0.083(6) 0.010(5) 0.007(4) -0.011(4)
C5 0.052(5) 0.048(4) 0.066(5) -0.015(4) 0.003(4) 0.000(3)
C6 0.057(4) 0.056(4) 0.028(3) -0.001(4) 0.010(2) 0.007(4)
C7 0.063(3) 0.051(3) 0.025(3) 0.000(4) 0.000(3) 0.003(3)
C8 0.049(3) 0.039(3) 0.030(3) -0.002(3) 0.001(2) -0.001(4)
C9 0.073(5) 0.131(8) 0.036(3) 0.004(5) 0.024(3) 0.023(6)
C10 0.041(3) 0.063(5) 0.037(3) 0.002(4) -0.010(2) -0.003(4)
C11 0.037(4) 0.037(4) 0.061(5) -0.013(3) -0.003(4) 0.011(3)
C12 0.056(5) 0.033(4) 0.067(6) -0.002(4) -0.009(4) 0.013(3)
C13 0.054(5) 0.035(4) 0.039(4) 0.001(3) -0.005(3) 0.002(3)
C14 0.051(5) 0.057(4) 0.086(6) -0.005(4) -0.001(5) 0.010(4)
C15 0.071(6) 0.045(4) 0.075(6) 0.027(4) -0.002(5) 0.001(4)
C16 0.037(4) 0.049(4) 0.054(5) 0.016(4) 0.023(3) -0.008(3)
C17 0.069(5) 0.073(6) 0.074(5) 0.012(5) 0.000(4) -0.011(5)
C18 0.056(4) 0.050(4) 0.042(3) 0.003(4) 0.001(3) 0.015(4)

loop_
_atom_type_symbol
_atom_type_description
_atom_type_scat_dispersion_real
_atom_type_scat_dispersion_imag
_atom_type_scat_source
C C 0.0033 0.0016 'International Tables Vol C Tables 4.2.6.8 and 6.1.1.4'
H H 0.0000 0.0000 'International Tables Vol C Tables 4.2.6.8 and 6.1.1.4'
B B 0.0013 0.0007 'International Tables Vol C Tables 4.2.6.8 and 6.1.1.4'
N N 0.0061 0.0033 'International Tables Vol C Tables 4.2.6.8 and 6.1.1.4'
S S 0.1246 0.1234 'International Tables Vol C Tables 4.2.6.8 and 6.1.1.4'
Cu Cu 0.3201 1.2651 'International Tables Vol C Tables 4.2.6.8 and 6.1.1.4'
W W -0.8490 6.8722 'International Tables Vol C Tables 4.2.6.8 and 6.1.1.4'

loop_
_geom_angle_atom_site_label_1
_geom_angle_atom_site_label_2
_geom_angle_atom_site_label_3
_geom_angle
_geom_angle_site_symmetry_1
_geom_angle_site_symmetry_3
S3 W1 S2 103.51(7) . .
S3 W1 N3 85.88(13) . .
S2 W1 N3 85.19(13) . .
S3 W1 N1 86.90(13) . .
S2 W1 N1 161.24(15) . .
N3 W1 N1 79.98(19) . .
S3 W1 N5 160.22(15) . .
S2 W1 N5 88.04(13) . .
N3 W1 N5 79.05(19) . .
N1 W1 N5 77.96(15) . .
S3 W1 S1 104.00(6) . .
S2 W1 S1 104.46(6) . .
N3 W1 S1 163.82(11) . .
N1 W1 S1 87.70(16) . .
N5 W1 S1 88.21(17) . .
S3 W1 Cu1 105.49(5) . .
S2 W1 Cu1 52.66(5) . .
N3 W1 Cu1 137.69(12) . .
N1 W1 Cu1 139.94(16) . .
N5 W1 Cu1 94.29(14) . .
S1 W1 Cu1 52.53(5) . .
S3 W1 Cu2 52.78(5) . .
S2 W1 Cu2 102.19(6) . .
N3 W1 Cu2 138.65(13) . .
N1 W1 Cu2 96.54(14) . .
N5 W1 Cu2 141.00(17) . .
S1 W1 Cu2 52.84(4) . .
Cu1 W1 Cu2 65.14(3) . .
C16 Cu1 S2 119.1(2) . .
C16 Cu1 S1 128.9(2) . .
S2 Cu1 S1 109.10(7) . .
C16 Cu1 W1 170.3(2) . .
S2 Cu1 W1 53.57(5) . .
S1 Cu1 W1 56.33(4) . .
C16 Cu1 Cu2 131.9(2) . .
S2 Cu1 Cu2 96.99(6) . .
S1 Cu1 Cu2 50.45(5) . .
W1 Cu1 Cu2 57.66(3) . .
N7 Cu2 S3 119.8(2) 3_655 .
N7 Cu2 S1 127.1(2) 3_655 .
S3 Cu2 S1 107.18(6) . .
N7 Cu2 N8 88.3(2) 3_655 .
S3 Cu2 N8 101.27(17) . .
S1 Cu2 N8 105.90(17) . .
N7 Cu2 W1 168.50(18) 3_655 .
S3 Cu2 W1 52.95(5) . .
S1 Cu2 W1 55.94(4) . .
N8 Cu2 W1 101.66(17) . .
N7 Cu2 Cu1 134.08(19) 3_655 .
S3 Cu2 Cu1 99.08(6) . .
S1 Cu2 Cu1 49.86(5) . .
N8 Cu2 Cu1 59.07(17) . .
W1 Cu2 Cu1 57.21(3) . .
N6 B1 N2 109.1(5) . .
N6 B1 N4 110.5(6) . .
N2 B1 N4 108.5(6) . .
N6 B1 H1 117(4) . .
N2 B1 H1 101(4) . .
N4 B1 H1 110(3) . .
Cu1 S1 Cu2 79.68(6) . .
Cu1 S1 W1 71.14(5) . .
Cu2 S1 W1 71.22(5) . .
Cu1 S2 W1 73.77(6) . .
Cu2 S3 W1 74.28(6) . .
C3 N1 N2 105.9(5) . .
C3 N1 W1 132.8(5) . .
N2 N1 W1 121.3(4) . .
C1 N2 N1 109.7(5) . .
C1 N2 B1 129.8(6) . .
N1 N2 B1 120.4(5) . .
C8 N3 N4 107.1(4) . .
C8 N3 W1 130.5(3) . .
N4 N3 W1 122.5(3) . .
C6 N4 N3 108.5(4) . .
C6 N4 B1 130.7(4) . .
N3 N4 B1 120.7(4) . .
N6 N5 C13 105.2(5) . .
N6 N5 W1 122.4(4) . .
C13 N5 W1 132.4(5) . .
C11 N6 N5 110.3(6) . .
C11 N6 B1 129.9(6) . .
N5 N6 B1 119.7(5) . .
C16 N7 Cu2 171.6(6) . 3_645
C18 N8 Cu2 164.4(7) . .
N2 C1 C2 107.2(6) . .
N2 C1 C4 123.6(7) . .
C2 C1 C4 129.2(7) . .
C1 C2 C3 107.3(6) . .
C1 C2 H2 126.3 . .
C3 C2 H2 126.3 . .
N1 C3 C2 109.9(7) . .
N1 C3 C5 126.2(7) . .
C2 C3 C5 123.9(6) . .
C1 C4 H4A 109.5 . .
C1 C4 H4B 109.5 . .
H4A C4 H4B 109.5 . .
C1 C4 H4C 109.5 . .
H4A C4 H4C 109.5 . .
H4B C4 H4C 109.5 . .
C3 C5 H5A 109.5 . .
C3 C5 H5B 109.5 . .
H5A C5 H5B 109.5 . .
C3 C5 H5C 109.5 . .
H5A C5 H5C 109.5 . .
H5B C5 H5C 109.5 . .
C7 C6 N4 108.3(4) . .
C7 C6 C9 129.2(5) . .
N4 C6 C9 122.4(5) . .
C6 C7 C8 107.8(5) . .
C6 C7 H7 126.1 . .
C8 C7 H7 126.1 . .
N3 C8 C7 108.2(5) . .
N3 C8 C10 125.7(4) . .
C7 C8 C10 126.0(5) . .
C6 C9 H9A 109.5 . .
C6 C9 H9B 109.5 . .
H9A C9 H9B 109.5 . .
C6 C9 H9C 109.5 . .
H9A C9 H9C 109.5 . .
H9B C9 H9C 109.5 . .
C8 C10 H10A 109.5 . .
C8 C10 H10B 109.5 . .
H10A C10 H10B 109.5 . .
C8 C10 H10C 109.5 . .
H10A C10 H10C 109.5 . .
H10B C10 H10C 109.5 . .
N6 C11 C12 107.4(6) . .
N6 C11 C14 122.9(7) . .
C12 C11 C14 129.7(7) . .
C11 C12 C13 108.2(6) . .
C11 C12 H12 125.9 . .
C13 C12 H12 125.9 . .
C12 C13 N5 108.9(6) . .
C12 C13 C15 125.7(6) . .
N5 C13 C15 125.3(7) . .
C11 C14 H14A 109.5 . .
C11 C14 H14B 109.5 . .
H14A C14 H14B 109.5 . .
C11 C14 H14C 109.5 . .
H14A C14 H14C 109.5 . .
H14B C14 H14C 109.5 . .
C13 C15 H15A 109.5 . .
C13 C15 H15B 109.5 . .
H15A C15 H15B 109.5 . .
C13 C15 H15C 109.5 . .
H15A C15 H15C 109.5 . .
H15B C15 H15C 109.5 . .
N7 C16 Cu1 176.2(7) . .
C18 C17 H17A 109.5 . .
C18 C17 H17B 109.5 . .
H17A C17 H17B 109.5 . .
C18 C17 H17C 109.5 . .
H17A C17 H17C 109.5 . .
H17B C17 H17C 109.5 . .
N8 C18 C17 176.6(8) . .

loop_
_geom_bond_atom_site_label_1
_geom_bond_atom_site_label_2
_geom_bond_distance
_geom_bond_site_symmetry_2
W1 S3 2.2132(17) .
W1 S2 2.2255(18) .
W1 N3 2.248(4) .
W1 N1 2.305(5) .
W1 N5 2.319(5) .
W1 S1 2.3358(14) .
W1 Cu1 2.6560(9) .
W1 Cu2 2.6694(10) .
Cu1 C16 1.866(6) .
Cu1 S2 2.199(2) .
Cu1 S1 2.2276(19) .
Cu1 Cu2 2.8667(14) .
Cu2 N7 1.930(7) 3_655
Cu2 S3 2.208(2) .
Cu2 S1 2.2469(18) .
Cu2 N8 2.425(7) .
B1 N6 1.500(9) .
B1 N2 1.518(9) .
B1 N4 1.526(8) .
B1 H1 0.97(5) .
N1 C3 1.336(8) .
N1 N2 1.387(7) .
N2 C1 1.348(8) .
N3 C8 1.357(6) .
N3 N4 1.380(5) .
N4 C6 1.357(6) .
N5 N6 1.367(7) .
N5 C13 1.369(8) .
N6 C11 1.344(8) .
N7 C16 1.140(7) .
N7 Cu2 1.930(7) 3_645
N8 C18 1.126(8) .
C1 C2 1.368(10) .
C1 C4 1.491(9) .
C2 C3 1.374(9) .
C2 H2 0.9300 .
C3 C5 1.501(9) .
C4 H4A 0.9600 .
C4 H4B 0.9600 .
C4 H4C 0.9600 .
C5 H5A 0.9600 .
C5 H5B 0.9600 .
C5 H5C 0.9600 .
C6 C7 1.351(7) .
C6 C9 1.504(7) .
C7 C8 1.382(7) .
C7 H7 0.9300 .
C8 C10 1.496(7) .
C9 H9A 0.9600 .
C9 H9B 0.9600 .
C9 H9C 0.9600 .
C10 H10A 0.9600 .
C10 H10B 0.9600 .
C10 H10C 0.9600 .
C11 C12 1.347(10) .
C11 C14 1.498(9) .
C12 C13 1.364(10) .
C12 H12 0.9300 .
C13 C15 1.514(10) .
C14 H14A 0.9600 .
C14 H14B 0.9600 .
C14 H14C 0.9600 .
C15 H15A 0.9600 .
C15 H15B 0.9600 .
C15 H15C 0.9600 .
C17 C18 1.440(9) .
C17 H17A 0.9600 .
C17 H17B 0.9600 .
C17 H17C 0.9600 .
